data_4306907
loop_
_publ_author_name
'Swarnalatha Kokatam'
'Kallol Ray'
'Joseph Pap'
'Eckhard Bill'
'William E. Geiger'
'Robert J. LeSuer'
'Philip H. Rieger'
'Thomas Weyherm\"uller'
'Frank Neese'
'Karl Wieghardt'

_publ_section_title
;
Molecular and Electronic Structure of Square-Planar Gold Complexes
Containing Two 1,2-Di(4-tert-butylphenyl)ethylene-1,2-dithiolato Ligands:
[Au(2L)2]1+/0/1-/2-. A Combined Experimental and Computational Study
;
_journal_name_full 'Inorganic Chemistry'
_journal_page_first 1100
_journal_page_last 1111
_journal_paper_doi 10.1021/ic061181u
_journal_volume 46
_journal_year 2007
_chemical_formula_moiety '[C16 H36 N]+, [C44 H52 Au S4]-, 2.25 CH2Cl2'
_chemical_formula_sum 'C62.25 H92.5 Au Cl4.5 N S4'
_chemical_formula_weight 1339.60
_chemical_name_systematic
; 
 ? 
;
_space_group_IT_number 2
_symmetry_cell_setting triclinic
_symmetry_space_group_name_Hall '-P 1'
_symmetry_space_group_name_H-M 'P -1'
_atom_sites_solution_hydrogens geom
_atom_sites_solution_primary direct
_atom_sites_solution_secondary difmap
_audit_creation_method SHELXL-97
_cell_angle_alpha 69.394(5)
_cell_angle_beta 89.774(5)
_cell_angle_gamma 65.875(5)
_cell_formula_units_Z 4
_cell_length_a 17.7270(4)
_cell_length_b 17.8283(4)
_cell_length_c 24.6899(6)
_cell_measurement_temperature 100(2)
_cell_volume 6575.9(5)
_computing_cell_refinement 'Nonius Collect Software'
_computing_data_collection 'Nonius Collect Software'
_computing_data_reduction 'Nonius Collect Software'
_computing_structure_refinement 'SHELXL-97 (Sheldrick, 1997)'
_computing_structure_solution 'SHELXS-97 (Sheldrick, 1990)'
_diffrn_ambient_temperature 100(2)
_diffrn_measured_fraction_theta_full 0.994
_diffrn_measured_fraction_theta_max 0.994
_diffrn_measurement_device_type 'Nonius Kappa-CCD'
_diffrn_measurement_method '1738 images at 0.5 deg. stepwise rotation in omega and phi, 40 sec./frame'
_diffrn_radiation_monochromator graphite
_diffrn_radiation_source 'rotating anode, 50 KV, 80 mA'
_diffrn_radiation_type MoK\a
_diffrn_radiation_wavelength 0.71073
_diffrn_reflns_av_R_equivalents 0.0323
_diffrn_reflns_av_sigmaI/netI 0.0313
_diffrn_reflns_limit_h_max 28
_diffrn_reflns_limit_h_min -28
_diffrn_reflns_limit_k_max 28
_diffrn_reflns_limit_k_min -28
_diffrn_reflns_limit_l_max 39
_diffrn_reflns_limit_l_min -39
_diffrn_reflns_number 181310
_diffrn_reflns_theta_full 35.00
_diffrn_reflns_theta_max 35.00
_diffrn_reflns_theta_min 2.95
_exptl_absorpt_coefficient_mu 2.584
_exptl_absorpt_correction_T_max 0.7083
_exptl_absorpt_correction_T_min 0.5515
_exptl_absorpt_correction_type gaussian
_exptl_crystal_colour yellow
_exptl_crystal_density_diffrn 1.353
_exptl_crystal_density_method 'not measured'
_exptl_crystal_description 'transparent parallelepiped'
_exptl_crystal_F_000 2770
_exptl_crystal_size_max 0.24
_exptl_crystal_size_mid 0.20
_exptl_crystal_size_min 0.16
_refine_diff_density_max 3.176
_refine_diff_density_min -2.690
_refine_diff_density_rms 0.101
_refine_ls_extinction_method none
_refine_ls_goodness_of_fit_ref 1.033
_refine_ls_hydrogen_treatment mixed
_refine_ls_matrix_type full
_refine_ls_number_parameters 1405
_refine_ls_number_reflns 57536
_refine_ls_number_restraints 77
_refine_ls_restrained_S_all 1.034
_refine_ls_R_factor_all 0.0426
_refine_ls_R_factor_gt 0.0338
_refine_ls_shift/su_max 0.036
_refine_ls_shift/su_mean 0.001
_refine_ls_structure_factor_coef Fsqd
_refine_ls_weighting_details 'calc w=1/[\s^2^(Fo^2^)+(0.0308P)^2^+9.5424P] where P=(Fo^2^+2Fc^2^)/3'
_refine_ls_weighting_scheme calc
_refine_ls_wR_factor_gt 0.0784
_refine_ls_wR_factor_ref 0.0830
_reflns_number_gt 50115
_reflns_number_total 57536
_reflns_threshold_expression >2sigma(I)
_cod_data_source_file ic061181usi20060628_085117_1.cif
_cod_data_source_block 1
_cod_depositor_comments
;
The following automatic conversions were performed:
'_symmetry_cell_setting' value 'Triclinic' changed to 'triclinic'
according to '/home/saulius/struct/CIF-dictionaries/cif_core.dic'
dictionary named 'cif_core.dic' version 2.4.1 from
2010-06-29.

'_exptl_absorpt_correction_type' value 'Gaussian' changed to
'gaussian' according to
'/home/saulius/struct/CIF-dictionaries/cif_core.dic' dictionary named
'cif_core.dic' version 2.4.1 from 2010-06-29.

Automatic conversion script
Id: cif_fix_enum 1527 2010-12-29 10:47:43Z saulius 
;
_cod_original_cell_volume 6575.9(3)
_cod_original_formula_sum 'C62.25 H92.50 Au Cl4.50 N S4'
_cod_database_code 4306907

loop_
_symmetry_equiv_pos_as_xyz
'x, y, z'
'-x, -y, -z'

loop_
_atom_site_label
_atom_site_type_symbol
_atom_site_fract_x
_atom_site_fract_y
_atom_site_fract_z
_atom_site_U_iso_or_equiv
_atom_site_adp_type
_atom_site_occupancy
_atom_site_symmetry_multiplicity
_atom_site_calc_flag
_atom_site_refinement_flags
_atom_site_disorder_assembly
_atom_site_disorder_group
Au1 Au -0.253075(4) 0.778635(4) 0.762896(3) 0.01816(2) Uani 1 1 d . . .
S1 S -0.35582(3) 0.88729(3) 0.68449(2) 0.02164(8) Uani 1 1 d . . .
S2 S -0.34025(3) 0.70866(3) 0.79180(2) 0.02211(9) Uani 1 1 d . . .
C1 C -0.43874(11) 0.85552(13) 0.69488(9) 0.0203(3) Uani 1 1 d . . .
C2 C -0.43157(11) 0.77984(13) 0.73813(9) 0.0205(3) Uani 1 1 d . . .
C3 C -0.49629(11) 0.74553(13) 0.74285(9) 0.0204(3) Uani 1 1 d . . .
C4 C -0.52110(13) 0.71115(15) 0.79652(10) 0.0256(4) Uani 1 1 d . . .
H4 H -0.4991 0.7130 0.8308 0.031 Uiso 1 1 calc R . .
C5 C -0.57761(13) 0.67435(15) 0.80004(10) 0.0275(4) Uani 1 1 d . . .
H5 H -0.5944 0.6530 0.8367 0.033 Uiso 1 1 calc R . .
C6 C -0.61046(12) 0.66772(14) 0.75142(10) 0.0247(4) Uani 1 1 d . . .
C7 C -0.58625(13) 0.70300(15) 0.69792(10) 0.0254(4) Uani 1 1 d . . .
H7 H -0.6079 0.7006 0.6638 0.030 Uiso 1 1 calc R . .
C8 C -0.53096(12) 0.74167(14) 0.69365(9) 0.0233(4) Uani 1 1 d . . .
H8 H -0.5165 0.7659 0.6565 0.028 Uiso 1 1 calc R . .
C9 C -0.51589(11) 0.92322(13) 0.65208(9) 0.0203(3) Uani 1 1 d . . .
C10 C -0.51771(13) 0.94465(14) 0.59192(9) 0.0256(4) Uani 1 1 d . . .
H10 H -0.4690 0.9143 0.5780 0.031 Uiso 1 1 calc R . .
C11 C -0.58950(13) 1.00967(14) 0.55168(10) 0.0265(4) Uani 1 1 d . . .
H11 H -0.5896 1.0212 0.5111 0.032 Uiso 1 1 calc R . .
C12 C -0.66143(12) 1.05814(12) 0.57023(9) 0.0211(3) Uani 1 1 d . . .
C13 C -0.65855(12) 1.03749(14) 0.63066(10) 0.0232(4) Uani 1 1 d . . .
H13 H -0.7061 1.0701 0.6445 0.028 Uiso 1 1 calc R . .
C14 C -0.58798(12) 0.97065(15) 0.67084(10) 0.0242(4) Uani 1 1 d . . .
H14 H -0.5887 0.9570 0.7116 0.029 Uiso 1 1 calc R . .
C15 C -0.66800(14) 0.62106(16) 0.75825(12) 0.0312(5) Uani 1 1 d . . .
C16 C -0.61907(19) 0.52331(19) 0.80089(17) 0.0494(8) Uani 1 1 d . . .
H16A H -0.5694 0.4939 0.7853 0.074 Uiso 1 1 calc R . .
H16B H -0.6550 0.4926 0.8053 0.074 Uiso 1 1 calc R . .
H16C H -0.6017 0.5213 0.8392 0.074 Uiso 1 1 calc R . .
C17 C -0.6971(2) 0.6202(2) 0.70032(15) 0.0471(7) Uani 1 1 d . . .
H17A H -0.6482 0.5911 0.6840 0.071 Uiso 1 1 calc R . .
H17B H -0.7304 0.6815 0.6726 0.071 Uiso 1 1 calc R . .
H17C H -0.7315 0.5875 0.7073 0.071 Uiso 1 1 calc R . .
C18 C -0.74494(18) 0.6663(2) 0.78291(17) 0.0486(8) Uani 1 1 d . . .
H18A H -0.7810 0.6357 0.7870 0.073 Uiso 1 1 calc R . .
H18B H -0.7760 0.7286 0.7562 0.073 Uiso 1 1 calc R . .
H18C H -0.7273 0.6636 0.8214 0.073 Uiso 1 1 calc R . .
C19 C -0.74031(13) 1.13252(13) 0.52705(10) 0.0250(4) Uani 1 1 d . . .
C20 C -0.81865(13) 1.12077(16) 0.54717(11) 0.0307(4) Uani 1 1 d . . .
H20A H -0.8141 1.0636 0.5481 0.046 Uiso 1 1 calc R . .
H20B H -0.8687 1.1692 0.5197 0.046 Uiso 1 1 calc R . .
H20C H -0.8229 1.1220 0.5865 0.046 Uiso 1 1 calc R . .
C21 C -0.73662(16) 1.13333(18) 0.46474(11) 0.0355(5) Uani 1 1 d . . .
H21A H -0.7307 1.0760 0.4652 0.053 Uiso 1 1 calc R . .
H21B H -0.6885 1.1434 0.4506 0.053 Uiso 1 1 calc R . .
H21C H -0.7883 1.1811 0.4387 0.053 Uiso 1 1 calc R . .
C22 C -0.74954(19) 1.22202(16) 0.52598(16) 0.0447(7) Uani 1 1 d . . .
H22A H -0.7998 1.2699 0.4984 0.067 Uiso 1 1 calc R . .
H22B H -0.7002 1.2307 0.5135 0.067 Uiso 1 1 calc R . .
H22C H -0.7545 1.2229 0.5653 0.067 Uiso 1 1 calc R . .
S31 S -0.14438(3) 0.66660(3) 0.83710(2) 0.02093(8) Uani 1 1 d . . .
C31 C -0.06208(11) 0.69960(12) 0.82378(9) 0.0189(3) Uani 1 1 d . . .
S32 S -0.16933(3) 0.85197(3) 0.73334(2) 0.02084(8) Uani 1 1 d . . .
C32 C -0.07305(11) 0.77816(12) 0.78165(9) 0.0192(3) Uani 1 1 d . . .
C33 C -0.01044(11) 0.81504(12) 0.77199(9) 0.0195(3) Uani 1 1 d . . .
C34 C 0.03800(13) 0.80991(14) 0.81895(9) 0.0241(4) Uani 1 1 d . . .
H34 H 0.0324 0.7800 0.8580 0.029 Uiso 1 1 calc R . .
C35 C 0.09428(14) 0.84780(16) 0.80956(10) 0.0291(4) Uani 1 1 d . . .
H35 H 0.1269 0.8423 0.8424 0.035 Uiso 1 1 calc R . .
C36 C 0.10397(13) 0.89371(15) 0.75293(10) 0.0271(4) Uani 1 1 d . . .
C37 C 0.05395(14) 0.90056(14) 0.70638(10) 0.0267(4) Uani 1 1 d . . .
H37 H 0.0579 0.9324 0.6674 0.032 Uiso 1 1 calc R . .
C38 C -0.00157(13) 0.86207(14) 0.71537(9) 0.0237(4) Uani 1 1 d . . .
H38 H -0.0342 0.8678 0.6825 0.028 Uiso 1 1 calc R . .
C39 C 0.01806(11) 0.62834(12) 0.86218(9) 0.0195(3) Uani 1 1 d . A .
C40 C 0.08868(12) 0.59092(14) 0.83759(10) 0.0248(4) Uani 1 1 d . . .
H40 H 0.0872 0.6159 0.7965 0.030 Uiso 1 1 calc R . .
C41 C 0.16088(12) 0.51764(14) 0.87280(10) 0.0282(4) Uani 1 1 d . A .
H41 H 0.2075 0.4935 0.8550 0.034 Uiso 1 1 calc R . .
C42 C 0.16674(12) 0.47860(13) 0.93366(10) 0.0252(4) Uani 1 1 d D . .
C43 C 0.09663(14) 0.51715(14) 0.95794(10) 0.0253(4) Uani 1 1 d . A .
H43 H 0.0986 0.4930 0.9992 0.030 Uiso 1 1 calc R . .
C44 C 0.02387(13) 0.59036(14) 0.92286(9) 0.0232(3) Uani 1 1 d . . .
H44 H -0.0226 0.6148 0.9407 0.028 Uiso 1 1 calc R A .
C45 C 0.16525(16) 0.93626(18) 0.74156(13) 0.0383(6) Uani 1 1 d . . .
C46 C 0.2282(2) 0.9037(3) 0.79568(16) 0.0573(9) Uani 1 1 d . . .
H46A H 0.2589 0.8387 0.8105 0.086 Uiso 1 1 calc R . .
H46B H 0.1986 0.9212 0.8260 0.086 Uiso 1 1 calc R . .
H46C H 0.2677 0.9302 0.7855 0.086 Uiso 1 1 calc R . .
C47 C 0.2184(2) 0.9098(2) 0.69512(18) 0.0564(9) Uani 1 1 d . . .
H47A H 0.2514 0.8450 0.7103 0.085 Uiso 1 1 calc R . .
H47B H 0.2562 0.9386 0.6870 0.085 Uiso 1 1 calc R . .
H47C H 0.1810 0.9291 0.6589 0.085 Uiso 1 1 calc R . .
C48 C 0.1160(2) 1.0358(2) 0.7168(2) 0.0618(11) Uani 1 1 d . . .
H48A H 0.0763 1.0541 0.6820 0.093 Uiso 1 1 calc R . .
H48B H 0.1544 1.0636 0.7059 0.093 Uiso 1 1 calc R . .
H48C H 0.0852 1.0545 0.7463 0.093 Uiso 1 1 calc R . .
C49 C 0.2476(3) 0.3927(3) 0.9666(2) 0.0271(9) Uani 0.574(4) 1 d PD A 1
C50 C 0.3266(3) 0.4043(5) 0.9485(3) 0.0463(15) Uani 0.574(4) 1 d PD A 1
H50A H 0.3269 0.4549 0.9557 0.069 Uiso 0.574(4) 1 calc PR A 1
H50B H 0.3267 0.4153 0.9068 0.069 Uiso 0.574(4) 1 calc PR A 1
H50C H 0.3766 0.3501 0.9717 0.069 Uiso 0.574(4) 1 calc PR A 1
C51 C 0.2518(3) 0.3721(4) 1.0328(2) 0.0471(12) Uani 0.574(4) 1 d PD A 1
H51A H 0.2528 0.4218 1.0407 0.071 Uiso 0.574(4) 1 calc PR A 1
H51B H 0.3027 0.3177 1.0542 0.071 Uiso 0.574(4) 1 calc PR A 1
H51C H 0.2025 0.3634 1.0457 0.071 Uiso 0.574(4) 1 calc PR A 1
C52 C 0.2470(3) 0.3137(3) 0.9557(3) 0.0491(10) Uani 0.574(4) 1 d PD A 1
H52A H 0.2444 0.3257 0.9137 0.074 Uiso 0.574(4) 1 calc PR A 1
H52B H 0.1981 0.3048 0.9690 0.074 Uiso 0.574(4) 1 calc PR A 1
H52C H 0.2982 0.2600 0.9774 0.074 Uiso 0.574(4) 1 calc PR A 1
C49X C 0.2416(3) 0.3975(4) 0.9782(3) 0.0271(9) Uani 0.426(4) 1 d PD A 2
C50X C 0.3168(5) 0.3735(6) 0.9457(4) 0.0463(15) Uani 0.426(4) 1 d PD A 2
H50D H 0.3330 0.4227 0.9322 0.069 Uiso 0.426(4) 1 calc PR A 2
H50E H 0.3013 0.3631 0.9119 0.069 Uiso 0.426(4) 1 calc PR A 2
H50F H 0.3640 0.3196 0.9724 0.069 Uiso 0.426(4) 1 calc PR A 2
C51X C 0.2688(5) 0.4120(5) 1.0312(3) 0.0471(12) Uani 0.426(4) 1 d PD A 2
H51D H 0.2849 0.4613 1.0176 0.071 Uiso 0.426(4) 1 calc PR A 2
H51E H 0.3168 0.3577 1.0568 0.071 Uiso 0.426(4) 1 calc PR A 2
H51F H 0.2223 0.4264 1.0531 0.071 Uiso 0.426(4) 1 calc PR A 2
C52X C 0.2173(4) 0.3202(4) 1.0003(4) 0.0491(10) Uani 0.426(4) 1 d PD A 2
H52D H 0.2004 0.3099 0.9668 0.074 Uiso 0.426(4) 1 calc PR A 2
H52E H 0.1706 0.3348 1.0220 0.074 Uiso 0.426(4) 1 calc PR A 2
H52F H 0.2654 0.2664 1.0262 0.074 Uiso 0.426(4) 1 calc PR A 2
Au2 Au 0.0000 0.5000 0.5000 0.01539(2) Uani 1 2 d S . .
S61 S -0.13295(3) 0.54091(3) 0.52522(2) 0.01921(8) Uani 1 1 d . . .
S62 S -0.01109(3) 0.38406(3) 0.48460(2) 0.02051(8) Uani 1 1 d . . .
C61 C -0.15680(11) 0.45346(12) 0.52626(9) 0.0194(3) Uani 1 1 d . . .
C62 C -0.10622(11) 0.38879(12) 0.50829(9) 0.0193(3) Uani 1 1 d . . .
C63 C -0.12632(12) 0.31699(13) 0.50545(9) 0.0206(3) Uani 1 1 d . B .
C64 C -0.20430(13) 0.33578(14) 0.47798(11) 0.0267(4) Uani 1 1 d . . .
H64 H -0.2452 0.3958 0.4599 0.032 Uiso 1 1 calc R . .
C65 C -0.22280(14) 0.26780(15) 0.47681(12) 0.0302(4) Uani 1 1 d . B .
H65 H -0.2764 0.2823 0.4580 0.036 Uiso 1 1 calc R . .
C66 C -0.16476(15) 0.17868(15) 0.50260(11) 0.0303(4) Uani 1 1 d D . .
C67 C -0.08650(15) 0.16055(14) 0.52870(11) 0.0291(4) Uani 1 1 d . B .
H67 H -0.0453 0.1005 0.5460 0.035 Uiso 1 1 calc R . .
C68 C -0.06696(13) 0.22807(13) 0.53018(10) 0.0240(4) Uani 1 1 d . . .
H68 H -0.0129 0.2135 0.5481 0.029 Uiso 1 1 calc R B .
C69 C -0.23494(12) 0.45640(12) 0.54940(9) 0.0205(3) Uani 1 1 d . . .
C70 C -0.31179(12) 0.53100(13) 0.52421(10) 0.0236(4) Uani 1 1 d . . .
H70 H -0.3139 0.5821 0.4930 0.028 Uiso 1 1 calc R . .
C71 C -0.38552(13) 0.53119(14) 0.54443(10) 0.0254(4) Uani 1 1 d . . .
H71 H -0.4371 0.5824 0.5263 0.031 Uiso 1 1 calc R . .
C72 C -0.38552(13) 0.45844(14) 0.59043(10) 0.0248(4) Uani 1 1 d . . .
C73 C -0.30770(14) 0.38484(15) 0.61660(11) 0.0283(4) Uani 1 1 d . . .
H73 H -0.3054 0.3346 0.6487 0.034 Uiso 1 1 calc R . .
C74 C -0.23407(13) 0.38380(14) 0.59674(10) 0.0261(4) Uani 1 1 d . . .
H74 H -0.1824 0.3331 0.6155 0.031 Uiso 1 1 calc R . .
C75 C -0.1759(3) 0.1016(3) 0.4952(3) 0.0396(12) Uani 0.593(4) 1 d PD B 1
C76 C -0.1508(7) 0.0237(9) 0.5518(4) 0.131(5) Uani 0.593(4) 1 d PD B 1
H76D H -0.0932 0.0057 0.5686 0.197 Uiso 0.593(4) 1 calc PR B 1
H76E H -0.1543 -0.0259 0.5451 0.197 Uiso 0.593(4) 1 calc PR B 1
H76F H -0.1885 0.0399 0.5791 0.197 Uiso 0.593(4) 1 calc PR B 1
C77 C -0.2647(3) 0.1297(4) 0.4684(3) 0.0531(14) Uani 0.593(4) 1 d PD B 1
H77D H -0.2810 0.1819 0.4316 0.080 Uiso 0.593(4) 1 calc PR B 1
H77E H -0.3028 0.1447 0.4957 0.080 Uiso 0.593(4) 1 calc PR B 1
H77F H -0.2677 0.0808 0.4604 0.080 Uiso 0.593(4) 1 calc PR B 1
C78 C -0.1190(5) 0.0710(6) 0.4524(5) 0.125(4) Uani 0.593(4) 1 d PD B 1
H78D H -0.1342 0.1209 0.4145 0.188 Uiso 0.593(4) 1 calc PR B 1
H78E H -0.1263 0.0223 0.4469 0.188 Uiso 0.593(4) 1 calc PR B 1
H78F H -0.0604 0.0502 0.4685 0.188 Uiso 0.593(4) 1 calc PR B 1
C75X C -0.1992(5) 0.1095(5) 0.5083(4) 0.0396(12) Uani 0.407(4) 1 d PD B 2
C76X C -0.1284(10) 0.0183(12) 0.5362(6) 0.131(5) Uani 0.407(4) 1 d PD B 2
H76A H -0.0820 0.0138 0.5139 0.197 Uiso 0.407(4) 1 calc PR B 2
H76B H -0.1476 -0.0261 0.5364 0.197 Uiso 0.407(4) 1 calc PR B 2
H76C H -0.1094 0.0075 0.5766 0.197 Uiso 0.407(4) 1 calc PR B 2
C77X C -0.2286(6) 0.1242(6) 0.4460(4) 0.0531(14) Uani 0.407(4) 1 d PD B 2
H77A H -0.2750 0.1837 0.4271 0.080 Uiso 0.407(4) 1 calc PR B 2
H77B H -0.2475 0.0793 0.4470 0.080 Uiso 0.407(4) 1 calc PR B 2
H77C H -0.1821 0.1192 0.4236 0.080 Uiso 0.407(4) 1 calc PR B 2
C78X C -0.2716(7) 0.1177(9) 0.5417(6) 0.125(4) Uani 0.407(4) 1 d PD B 2
H78A H -0.3175 0.1775 0.5228 0.188 Uiso 0.407(4) 1 calc PR B 2
H78B H -0.2534 0.1074 0.5821 0.188 Uiso 0.407(4) 1 calc PR B 2
H78C H -0.2910 0.0734 0.5418 0.188 Uiso 0.407(4) 1 calc PR B 2
C79 C -0.46538(15) 0.45699(18) 0.61399(12) 0.0315(5) Uani 1 1 d . . .
C80 C -0.54507(15) 0.5393(2) 0.57651(14) 0.0416(6) Uani 1 1 d . . .
H80A H -0.5942 0.5354 0.5932 0.062 Uiso 1 1 calc R . .
H80B H -0.5496 0.5418 0.5363 0.062 Uiso 1 1 calc R . .
H80C H -0.5421 0.5931 0.5762 0.062 Uiso 1 1 calc R . .
C81 C -0.47263(19) 0.3731(2) 0.61471(15) 0.0443(7) Uani 1 1 d . . .
H81A H -0.4223 0.3198 0.6385 0.066 Uiso 1 1 calc R . .
H81B H -0.4781 0.3756 0.5745 0.066 Uiso 1 1 calc R . .
H81C H -0.5221 0.3705 0.6316 0.066 Uiso 1 1 calc R . .
C82 C -0.45958(19) 0.4538(2) 0.67665(14) 0.0441(6) Uani 1 1 d . . .
H82A H -0.4090 0.4015 0.7010 0.066 Uiso 1 1 calc R . .
H82B H -0.5091 0.4501 0.6928 0.066 Uiso 1 1 calc R . .
H82C H -0.4569 0.5079 0.6763 0.066 Uiso 1 1 calc R . .
Au3 Au -0.5000 1.0000 1.0000 0.01611(2) Uani 1 2 d S . .
S91 S -0.50636(3) 0.86723(3) 1.05101(2) 0.02161(8) Uani 1 1 d . . .
S92 S -0.64001(3) 1.06288(3) 0.96205(2) 0.02111(8) Uani 1 1 d . . .
C91 C -0.61234(11) 0.89295(12) 1.03232(9) 0.0201(3) Uani 1 1 d . . .
C92 C -0.66810(11) 0.97392(12) 0.99388(9) 0.0195(3) Uani 1 1 d . . .
C93 C -0.75552(12) 0.99803(13) 0.97084(9) 0.0209(3) Uani 1 1 d . . .
C94 C -0.81906(13) 1.08356(14) 0.95941(10) 0.0255(4) Uani 1 1 d . . .
H94 H -0.8065 1.1248 0.9690 0.031 Uiso 1 1 calc R . .
C95 C -0.90003(13) 1.10874(15) 0.93432(11) 0.0286(4) Uani 1 1 d . . .
H95 H -0.9417 1.1671 0.9271 0.034 Uiso 1 1 calc R . .
C96 C -0.92204(13) 1.05081(16) 0.91941(10) 0.0283(4) Uani 1 1 d . . .
C97 C -0.85877(14) 0.96600(16) 0.93040(11) 0.0285(4) Uani 1 1 d . . .
H97 H -0.8715 0.9251 0.9206 0.034 Uiso 1 1 calc R . .
C98 C -0.77705(13) 0.93988(14) 0.95545(10) 0.0236(4) Uani 1 1 d . . .
H98 H -0.7353 0.8817 0.9622 0.028 Uiso 1 1 calc R . .
C99 C -0.63210(12) 0.81744(13) 1.06529(9) 0.0218(3) Uani 1 1 d . . .
C100 C -0.69300(13) 0.82652(13) 1.10152(10) 0.0236(4) Uani 1 1 d . . .
H100 H -0.7238 0.8826 1.1043 0.028 Uiso 1 1 calc R . .
C101 C -0.70955(13) 0.75479(14) 1.13376(10) 0.0239(4) Uani 1 1 d . . .
H101 H -0.7503 0.7626 1.1590 0.029 Uiso 1 1 calc R . .
C102 C -0.66791(13) 0.67210(13) 1.12995(11) 0.0272(4) Uani 1 1 d . . .
C103 C -0.60658(17) 0.66316(15) 1.09435(15) 0.0422(7) Uani 1 1 d . . .
H103 H -0.5765 0.6073 1.0912 0.051 Uiso 1 1 calc R . .
C104 C -0.58779(16) 0.73374(15) 1.06308(14) 0.0373(6) Uani 1 1 d . . .
H104 H -0.5443 0.7247 1.0400 0.045 Uiso 1 1 calc R . .
C105 C -1.01266(15) 1.08257(19) 0.89220(12) 0.0371(6) Uani 1 1 d . . .
C106 C -1.03216(18) 1.1568(2) 0.83098(13) 0.0453(7) Uani 1 1 d . . .
H10A H -1.0900 1.1774 0.8132 0.068 Uiso 1 1 calc R . .
H10B H -0.9937 1.1336 0.8061 0.068 Uiso 1 1 calc R . .
H10C H -1.0252 1.2067 0.8348 0.068 Uiso 1 1 calc R . .
C107 C -1.07206(16) 1.1198(3) 0.93159(15) 0.0533(9) Uani 1 1 d . . .
H10D H -1.1302 1.1402 0.9145 0.080 Uiso 1 1 calc R . .
H10E H -1.0648 1.1699 0.9346 0.080 Uiso 1 1 calc R . .
H10F H -1.0590 1.0730 0.9708 0.080 Uiso 1 1 calc R . .
C108 C -1.0281(2) 1.0075(2) 0.88607(19) 0.0613(11) Uani 1 1 d . . .
H10G H -1.0866 1.0307 0.8685 0.092 Uiso 1 1 calc R . .
H10H H -1.0166 0.9603 0.9249 0.092 Uiso 1 1 calc R . .
H10I H -0.9910 0.9832 0.8609 0.092 Uiso 1 1 calc R . .
C109 C -0.69012(14) 0.59442(14) 1.16121(12) 0.0315(5) Uani 1 1 d . . .
C110 C -0.74779(18) 0.61212(18) 1.20607(15) 0.0453(7) Uani 1 1 d . . .
H11A H -0.7993 0.6666 1.1864 0.068 Uiso 1 1 calc R . .
H11B H -0.7193 0.6192 1.2365 0.068 Uiso 1 1 calc R . .
H11C H -0.7617 0.5618 1.2240 0.068 Uiso 1 1 calc R . .
C111 C -0.7345(2) 0.5798(2) 1.11523(15) 0.0496(8) Uani 1 1 d . . .
H11D H -0.6982 0.5683 1.0863 0.074 Uiso 1 1 calc R . .
H11E H -0.7870 0.6330 1.0955 0.074 Uiso 1 1 calc R . .
H11F H -0.7467 0.5286 1.1346 0.074 Uiso 1 1 calc R . .
C112 C -0.61036(16) 0.50892(15) 1.19313(13) 0.0367(5) Uani 1 1 d . . .
H11G H -0.5727 0.4965 1.1650 0.055 Uiso 1 1 calc R . .
H11H H -0.6251 0.4592 1.2111 0.055 Uiso 1 1 calc R . .
H11I H -0.5823 0.5163 1.2237 0.055 Uiso 1 1 calc R . .
N300 N -0.55955(13) 0.93896(15) 1.21119(10) 0.0227(4) Uani 0.826(2) 1 d PD C 1
C301 C -0.48564(16) 0.85677(18) 1.20938(12) 0.0256(5) Uani 0.826(2) 1 d PD C 1
H30A H -0.4663 0.8739 1.1712 0.031 Uiso 0.826(2) 1 calc PR C 1
H30B H -0.4391 0.8380 1.2404 0.031 Uiso 0.826(2) 1 calc PR C 1
C302 C -0.50350(18) 0.77700(17) 1.21752(13) 0.0284(5) Uani 0.826(2) 1 d PD C 1
H30C H -0.5364 0.7880 1.1809 0.034 Uiso 0.826(2) 1 calc PR C 1
H30D H -0.5373 0.7693 1.2493 0.034 Uiso 0.826(2) 1 calc PR C 1
C303 C -0.42150(19) 0.69193(19) 1.23293(14) 0.0332(6) Uani 0.826(2) 1 d PD C 1
H30E H -0.3907 0.6802 1.2706 0.040 Uiso 0.826(2) 1 calc PR C 1
H30F H -0.4353 0.6414 1.2389 0.040 Uiso 0.826(2) 1 calc PR C 1
C304 C -0.3642(2) 0.6947(2) 1.18739(16) 0.0409(7) Uani 0.826(2) 1 d PD C 1
H30G H -0.3137 0.6381 1.2006 0.061 Uiso 0.826(2) 1 calc PR C 1
H30H H -0.3486 0.7433 1.1820 0.061 Uiso 0.826(2) 1 calc PR C 1
H30I H -0.3934 0.7046 1.1501 0.061 Uiso 0.826(2) 1 calc PR C 1
C305 C -0.53093(16) 1.01102(19) 1.20474(12) 0.0249(5) Uani 0.826(2) 1 d PD C 1
H30J H -0.4816 0.9854 1.2354 0.030 Uiso 0.826(2) 1 calc PR C 1
H30K H -0.5762 1.0594 1.2128 0.030 Uiso 0.826(2) 1 calc PR C 1
C306 C -0.50780(17) 1.05230(19) 1.14551(11) 0.0265(5) Uani 0.826(2) 1 d PD C 1
H30L H -0.4622 1.0054 1.1364 0.032 Uiso 0.826(2) 1 calc PR C 1
H30M H -0.5569 1.0812 1.1142 0.032 Uiso 0.826(2) 1 calc PR C 1
C307 C -0.4792(2) 1.1212(2) 1.14818(13) 0.0325(6) Uani 0.826(2) 1 d PD C 1
H30N H -0.5247 1.1662 1.1588 0.039 Uiso 0.826(2) 1 calc PR C 1
H30O H -0.4300 1.0912 1.1796 0.039 Uiso 0.826(2) 1 calc PR C 1
C308 C -0.4565(3) 1.1673(3) 1.0916(2) 0.0460(9) Uani 0.826(2) 1 d PD C 1
H30P H -0.4390 1.2106 1.0961 0.069 Uiso 0.826(2) 1 calc PR C 1
H30Q H -0.5053 1.1982 1.0605 0.069 Uiso 0.826(2) 1 calc PR C 1
H30R H -0.4105 1.1234 1.0814 0.069 Uiso 0.826(2) 1 calc PR C 1
C309 C -0.59232(17) 0.91771(18) 1.26899(12) 0.0245(5) Uani 0.826(2) 1 d PD C 1
H30S H -0.6207 0.8797 1.2698 0.029 Uiso 0.826(2) 1 calc PR C 1
H30T H -0.6352 0.9741 1.2700 0.029 Uiso 0.826(2) 1 calc PR C 1
C310 C -0.52737(19) 0.8712(2) 1.32442(13) 0.0306(5) Uani 0.826(2) 1 d PD C 1
H31A H -0.4969 0.9072 1.3238 0.037 Uiso 0.826(2) 1 calc PR C 1
H31B H -0.4862 0.8125 1.3258 0.037 Uiso 0.826(2) 1 calc PR C 1
C311 C -0.5695(2) 0.8586(2) 1.37885(13) 0.0337(6) Uani 0.826(2) 1 d PD C 1
H31C H -0.6114 0.9174 1.3769 0.040 Uiso 0.826(2) 1 calc PR C 1
H31D H -0.5993 0.8220 1.3795 0.040 Uiso 0.826(2) 1 calc PR C 1
C312 C -0.5062(3) 0.8136(3) 1.43514(16) 0.0511(10) Uani 0.826(2) 1 d PD C 1
H31E H -0.5355 0.8066 1.4690 0.077 Uiso 0.826(2) 1 calc PR C 1
H31F H -0.4773 0.8502 1.4350 0.077 Uiso 0.826(2) 1 calc PR C 1
H31G H -0.4652 0.7549 1.4376 0.077 Uiso 0.826(2) 1 calc PR C 1
C313 C -0.62915(16) 0.97055(18) 1.16126(12) 0.0243(5) Uani 0.826(2) 1 d PD C 1
H31H H -0.6474 0.9229 1.1679 0.029 Uiso 0.826(2) 1 calc PR C 1
H31I H -0.6058 0.9792 1.1243 0.029 Uiso 0.826(2) 1 calc PR C 1
C314 C -0.7062(3) 1.0566(5) 1.1534(3) 0.0258(6) Uani 0.826(2) 1 d PD C 1
H31J H -0.7326 1.0484 1.1891 0.031 Uiso 0.826(2) 1 calc PR C 1
H31K H -0.6894 1.1052 1.1471 0.031 Uiso 0.826(2) 1 calc PR C 1
C315 C -0.7683(4) 1.0808(7) 1.1006(4) 0.0327(7) Uani 0.826(2) 1 d PD C 1
H31L H -0.7428 1.0940 1.0648 0.039 Uiso 0.826(2) 1 calc PR C 1
H31M H -0.7791 1.0288 1.1053 0.039 Uiso 0.826(2) 1 calc PR C 1
C316 C -0.8511(3) 1.1602(4) 1.0926(3) 0.0396(11) Uani 0.826(2) 1 d PD C 1
H31N H -0.8881 1.1724 1.0581 0.059 Uiso 0.826(2) 1 calc PR C 1
H31O H -0.8411 1.2124 1.0870 0.059 Uiso 0.826(2) 1 calc PR C 1
H31P H -0.8775 1.1471 1.1275 0.059 Uiso 0.826(2) 1 calc PR C 1
N350 N -0.5610(4) 0.9690(5) 1.1948(3) 0.0227(4) Uani 0.174(2) 1 d PD C 2
C351 C -0.4806(5) 0.8960(5) 1.1897(5) 0.0256(5) Uani 0.174(2) 1 d PD C 2
H35A H -0.4706 0.9159 1.1487 0.031 Uiso 0.174(2) 1 calc PR C 2
H35B H -0.4334 0.8897 1.2149 0.031 Uiso 0.174(2) 1 calc PR C 2
C352 C -0.4791(6) 0.8044(5) 1.2064(6) 0.0284(5) Uani 0.174(2) 1 d PD C 2
H35C H -0.5242 0.8084 1.1804 0.034 Uiso 0.174(2) 1 calc PR C 2
H35D H -0.4890 0.7830 1.2473 0.034 Uiso 0.174(2) 1 calc PR C 2
C353 C -0.3935(6) 0.7390(6) 1.2002(7) 0.0332(6) Uani 0.174(2) 1 d PD C 2
H35E H -0.3803 0.7664 1.1612 0.040 Uiso 0.174(2) 1 calc PR C 2
H35F H -0.3502 0.7295 1.2302 0.040 Uiso 0.174(2) 1 calc PR C 2
C354 C -0.3887(9) 0.6495(7) 1.2065(8) 0.0409(7) Uani 0.174(2) 1 d PD C 2
H35G H -0.3330 0.6123 1.2011 0.061 Uiso 0.174(2) 1 calc PR C 2
H35H H -0.4312 0.6580 1.1769 0.061 Uiso 0.174(2) 1 calc PR C 2
H35I H -0.3988 0.6203 1.2457 0.061 Uiso 0.174(2) 1 calc PR C 2
C355 C -0.5462(7) 1.0513(6) 1.1841(4) 0.0249(5) Uani 0.174(2) 1 d PD C 2
H35J H -0.4937 1.0332 1.2096 0.030 Uiso 0.174(2) 1 calc PR C 2
H35K H -0.5926 1.0936 1.1961 0.030 Uiso 0.174(2) 1 calc PR C 2
C356 C -0.5398(8) 1.0996(7) 1.1205(4) 0.0265(5) Uani 0.174(2) 1 d PD C 2
H35L H -0.4991 1.0563 1.1061 0.032 Uiso 0.174(2) 1 calc PR C 2
H35M H -0.5951 1.1271 1.0955 0.032 Uiso 0.174(2) 1 calc PR C 2
C357 C -0.5118(8) 1.1712(8) 1.1166(6) 0.0325(6) Uani 0.174(2) 1 d PD C 2
H35N H -0.5567 1.2301 1.0916 0.039 Uiso 0.174(2) 1 calc PR C 2
H35O H -0.5039 1.1712 1.1563 0.039 Uiso 0.174(2) 1 calc PR C 2
C358 C -0.4323(15) 1.1592(19) 1.0921(14) 0.0460(9) Uani 0.174(2) 1 d PD C 2
H35P H -0.4169 1.2062 1.0919 0.069 Uiso 0.174(2) 1 calc PR C 2
H35Q H -0.4405 1.1626 1.0519 0.069 Uiso 0.174(2) 1 calc PR C 2
H35R H -0.3875 1.1010 1.1164 0.069 Uiso 0.174(2) 1 calc PR C 2
C359 C -0.5872(6) 0.9404(8) 1.2542(3) 0.0245(5) Uani 0.174(2) 1 d PD C 2
H35S H -0.6091 0.8967 1.2561 0.029 Uiso 0.174(2) 1 calc PR C 2
H35T H -0.6343 0.9931 1.2566 0.029 Uiso 0.174(2) 1 calc PR C 2
C360 C -0.5211(7) 0.8995(10) 1.3083(4) 0.0306(5) Uani 0.174(2) 1 d PD C 2
H36A H -0.5014 0.9437 1.3093 0.037 Uiso 0.174(2) 1 calc PR C 2
H36B H -0.4724 0.8475 1.3065 0.037 Uiso 0.174(2) 1 calc PR C 2
C361 C -0.5578(10) 0.8704(13) 1.3636(4) 0.0337(6) Uani 0.174(2) 1 d PD C 2
H36C H -0.6076 0.9225 1.3641 0.040 Uiso 0.174(2) 1 calc PR C 2
H36D H -0.5764 0.8257 1.3623 0.040 Uiso 0.174(2) 1 calc PR C 2
C362 C -0.4958(14) 0.8309(18) 1.4197(5) 0.0511(10) Uani 0.174(2) 1 d PD C 2
H36E H -0.5220 0.8118 1.4536 0.077 Uiso 0.174(2) 1 calc PR C 2
H36F H -0.4794 0.8760 1.4223 0.077 Uiso 0.174(2) 1 calc PR C 2
H36G H -0.4460 0.7797 1.4193 0.077 Uiso 0.174(2) 1 calc PR C 2
C363 C -0.6304(6) 0.9906(8) 1.1476(5) 0.0243(5) Uani 0.174(2) 1 d PD C 2
H36H H -0.6371 0.9358 1.1541 0.029 Uiso 0.174(2) 1 calc PR C 2
H36I H -0.6125 1.0083 1.1090 0.029 Uiso 0.174(2) 1 calc PR C 2
C364 C -0.7157(12) 1.064(3) 1.1453(16) 0.0258(6) Uani 0.174(2) 1 d PD C 2
H36J H -0.7385 1.0443 1.1815 0.031 Uiso 0.174(2) 1 calc PR C 2
H36K H -0.7095 1.1180 1.1426 0.031 Uiso 0.174(2) 1 calc PR C 2
C365 C -0.7755(17) 1.086(4) 1.092(2) 0.0327(7) Uani 0.174(2) 1 d PD C 2
H36L H -0.7528 1.1076 1.0562 0.039 Uiso 0.174(2) 1 calc PR C 2
H36M H -0.7780 1.0305 1.0940 0.039 Uiso 0.174(2) 1 calc PR C 2
C366 C -0.8637(12) 1.155(2) 1.0873(18) 0.0396(11) Uani 0.174(2) 1 d PD C 2
H36N H -0.8992 1.1647 1.0530 0.059 Uiso 0.174(2) 1 calc PR C 2
H36O H -0.8622 1.2112 1.0832 0.059 Uiso 0.174(2) 1 calc PR C 2
H36P H -0.8866 1.1343 1.1228 0.059 Uiso 0.174(2) 1 calc PR C 2
N400 N -0.08460(11) 0.53584(12) 0.70633(7) 0.0215(3) Uani 1 1 d . . .
C401 C -0.03013(13) 0.49955(15) 0.76494(9) 0.0247(4) Uani 1 1 d . . .
H40A H -0.0311 0.5506 0.7729 0.030 Uiso 1 1 calc R . .
H40B H 0.0282 0.4641 0.7614 0.030 Uiso 1 1 calc R . .
C402 C -0.05295(15) 0.44198(15) 0.81775(10) 0.0283(4) Uani 1 1 d . . .
H40C H -0.0544 0.3915 0.8103 0.034 Uiso 1 1 calc R . .
H40D H -0.1093 0.4775 0.8243 0.034 Uiso 1 1 calc R . .
C403 C 0.01117(16) 0.40670(16) 0.87204(10) 0.0305(4) Uani 1 1 d . . .
H40E H 0.0652 0.3631 0.8679 0.037 Uiso 1 1 calc R . .
H40F H 0.0201 0.4565 0.8749 0.037 Uiso 1 1 calc R . .
C404 C -0.0162(2) 0.36252(19) 0.92802(11) 0.0398(6) Uani 1 1 d . . .
H40G H 0.0270 0.3408 0.9616 0.060 Uiso 1 1 calc R . .
H40H H -0.0242 0.3124 0.9257 0.060 Uiso 1 1 calc R . .
H40I H -0.0690 0.4059 0.9328 0.060 Uiso 1 1 calc R . .
C405 C -0.17579(14) 0.58778(17) 0.71147(11) 0.0326(5) Uani 1 1 d . . .
H40J H -0.1952 0.5450 0.7374 0.039 Uiso 1 1 calc R . .
H40K H -0.1774 0.6283 0.7309 0.039 Uiso 1 1 calc R . .
C406 C -0.23774(15) 0.64275(18) 0.65409(12) 0.0376(6) Uani 1 1 d . . .
H40L H -0.2570 0.7067 0.6461 0.045 Uiso 1 1 calc R . .
H40M H -0.2085 0.6307 0.6217 0.045 Uiso 1 1 calc R . .
C407 C -0.31383(16) 0.62327(17) 0.65455(11) 0.0324(5) Uani 1 1 d . . .
H40N H -0.3401 0.6294 0.6892 0.039 Uiso 1 1 calc R . .
H40O H -0.2956 0.5611 0.6580 0.039 Uiso 1 1 calc R . .
C408 C -0.37839(15) 0.68639(18) 0.59886(12) 0.0334(5) Uani 1 1 d . . .
H40P H -0.4264 0.6721 0.6006 0.050 Uiso 1 1 calc R . .
H40Q H -0.3528 0.6797 0.5646 0.050 Uiso 1 1 calc R . .
H40R H -0.3973 0.7479 0.5957 0.050 Uiso 1 1 calc R . .
C409 C -0.08083(16) 0.46177(16) 0.68773(10) 0.0298(4) Uani 1 1 d . . .
H40S H -0.0987 0.4223 0.7186 0.036 Uiso 1 1 calc R . .
H40T H -0.1221 0.4889 0.6515 0.036 Uiso 1 1 calc R . .
C410 C 0.00319(17) 0.40495(15) 0.67643(11) 0.0340(5) Uani 1 1 d . . .
H41A H 0.0464 0.3810 0.7110 0.041 Uiso 1 1 calc R . .
H41B H 0.0191 0.4419 0.6424 0.041 Uiso 1 1 calc R . .
C411 C -0.0003(3) 0.32848(18) 0.66425(13) 0.0524(9) Uani 1 1 d . . .
H41C H -0.0127 0.2900 0.6996 0.063 Uiso 1 1 calc R . .
H41D H -0.0473 0.3532 0.6320 0.063 Uiso 1 1 calc R . .
C412 C 0.0778(3) 0.2723(2) 0.64804(16) 0.0747(15) Uani 1 1 d . . .
H41E H 0.0703 0.2248 0.6411 0.112 Uiso 1 1 calc R . .
H41F H 0.1246 0.2460 0.6801 0.112 Uiso 1 1 calc R . .
H41G H 0.0898 0.3092 0.6123 0.112 Uiso 1 1 calc R . .
C413 C -0.05402(13) 0.59594(14) 0.66079(9) 0.0230(3) Uani 1 1 d . . .
H41H H 0.0074 0.5634 0.6640 0.028 Uiso 1 1 calc R . .
H41I H -0.0798 0.6084 0.6212 0.028 Uiso 1 1 calc R . .
C414 C -0.07352(14) 0.68427(14) 0.66632(10) 0.0252(4) Uani 1 1 d . . .
H41J H -0.0516 0.6729 0.7067 0.030 Uiso 1 1 calc R . .
H41K H -0.1350 0.7201 0.6592 0.030 Uiso 1 1 calc R . .
C415 C -0.03395(14) 0.73689(14) 0.62210(10) 0.0264(4) Uani 1 1 d . . .
H41L H -0.0457 0.7360 0.5832 0.032 Uiso 1 1 calc R . .
H41M H -0.0611 0.7997 0.6184 0.032 Uiso 1 1 calc R . .
C416 C 0.05997(16) 0.70139(17) 0.63866(12) 0.0338(5) Uani 1 1 d . . .
H41N H 0.0806 0.7379 0.6086 0.051 Uiso 1 1 calc R . .
H41O H 0.0877 0.6397 0.6415 0.051 Uiso 1 1 calc R . .
H41P H 0.0723 0.7036 0.6766 0.051 Uiso 1 1 calc R . .
C500 C -0.23557(19) 0.87599(18) 1.17970(12) 0.0386(5) Uani 1 1 d . . .
H50G H -0.2775 0.9051 1.1436 0.046 Uiso 1 1 calc R . .
H50H H -0.1987 0.9066 1.1739 0.046 Uiso 1 1 calc R . .
Cl51 Cl -0.28779(4) 0.88758(5) 1.23968(3) 0.04403(15) Uani 1 1 d . . .
Cl52 Cl -0.17528(6) 0.76391(5) 1.19093(4) 0.0576(2) Uani 1 1 d . . .
C600 C -0.2107(3) 0.5971(5) 0.3701(2) 0.099(2) Uani 1 1 d . D 1
H60A H -0.1676 0.6195 0.3674 0.119 Uiso 1 1 calc R D 1
H60B H -0.1962 0.5485 0.4093 0.119 Uiso 1 1 calc R D 1
Cl61 Cl -0.20088(8) 0.55106(8) 0.31938(7) 0.0979(5) Uani 1 1 d . D 1
Cl62 Cl -0.30663(6) 0.68365(8) 0.36847(4) 0.0655(2) Uani 1 1 d . D 1
C700 C 0.1942(3) 0.6637(3) 0.95243(17) 0.0585(9) Uani 1 1 d . E 1
H70A H 0.1717 0.6630 0.9161 0.070 Uiso 1 1 calc R E 1
H70B H 0.2073 0.6056 0.9845 0.070 Uiso 1 1 calc R E 1
Cl71 Cl 0.28702(8) 0.67763(12) 0.94268(5) 0.0945(4) Uani 1 1 d . E 1
Cl72 Cl 0.11899(7) 0.74726(7) 0.96916(4) 0.0633(2) Uani 1 1 d . E 1
C800 C -0.8512(2) 0.93775(18) 1.26650(13) 0.0418(6) Uani 1 1 d . F 1
H80D H -0.8332 0.9805 1.2724 0.050 Uiso 1 1 calc R F 1
H80E H -0.9047 0.9723 1.2387 0.050 Uiso 1 1 calc R F 1
Cl81 Cl -0.77421(4) 0.87042(5) 1.23598(3) 0.04319(14) Uani 1 1 d . F 1
Cl82 Cl -0.86664(8) 0.87348(6) 1.33330(5) 0.0770(4) Uani 1 1 d . F 1
C900 C -0.4878(9) 0.5129(9) 1.0206(4) 0.131(6) Uani 0.50 1 d PD G 1
H90A H -0.4372 0.4882 1.0499 0.157 Uiso 0.50 1 calc PR G 1
H90B H -0.5334 0.5603 1.0293 0.157 Uiso 0.50 1 calc PR G 1
Cl91 Cl -0.4673(2) 0.55710(19) 0.95076(16) 0.0897(10) Uani 0.50 1 d PD . 1
Cl92 Cl -0.5168(4) 0.4307(5) 1.0252(3) 0.169(3) Uani 0.50 1 d PD . 1

loop_
_atom_site_aniso_label
_atom_site_aniso_U_11
_atom_site_aniso_U_22
_atom_site_aniso_U_33
_atom_site_aniso_U_23
_atom_site_aniso_U_13
_atom_site_aniso_U_12
Au1 0.01134(3) 0.01829(3) 0.02333(3) -0.00800(2) 0.00388(2) -0.00504(2)
S1 0.01429(17) 0.02109(19) 0.0251(2) -0.00458(16) 0.00316(15) -0.00713(15)
S2 0.01430(17) 0.0225(2) 0.0242(2) -0.00358(17) 0.00153(15) -0.00760(15)
C1 0.0141(7) 0.0225(8) 0.0220(8) -0.0071(6) 0.0041(6) -0.0070(6)
C2 0.0137(7) 0.0221(8) 0.0218(8) -0.0055(6) 0.0023(6) -0.0066(6)
C3 0.0137(7) 0.0217(8) 0.0224(8) -0.0051(6) 0.0039(6) -0.0075(6)
C4 0.0213(8) 0.0301(10) 0.0240(9) -0.0073(8) 0.0063(7) -0.0123(7)
C5 0.0224(9) 0.0313(10) 0.0266(10) -0.0058(8) 0.0099(7) -0.0142(8)
C6 0.0151(7) 0.0249(8) 0.0302(10) -0.0057(7) 0.0056(7) -0.0092(7)
C7 0.0191(8) 0.0285(9) 0.0278(10) -0.0070(8) 0.0032(7) -0.0128(7)
C8 0.0186(8) 0.0273(9) 0.0225(9) -0.0054(7) 0.0051(6) -0.0122(7)
C9 0.0140(7) 0.0200(7) 0.0237(8) -0.0062(6) 0.0035(6) -0.0062(6)
C10 0.0191(8) 0.0235(8) 0.0228(9) -0.0040(7) 0.0060(7) -0.0027(7)
C11 0.0224(9) 0.0236(9) 0.0224(9) -0.0029(7) 0.0043(7) -0.0047(7)
C12 0.0171(7) 0.0155(7) 0.0270(9) -0.0044(6) 0.0015(6) -0.0068(6)
C13 0.0150(7) 0.0252(8) 0.0291(10) -0.0144(7) 0.0034(7) -0.0051(6)
C14 0.0154(7) 0.0322(10) 0.0245(9) -0.0140(8) 0.0031(6) -0.0074(7)
C15 0.0203(9) 0.0301(10) 0.0414(13) -0.0074(9) 0.0082(8) -0.0145(8)
C16 0.0354(13) 0.0352(13) 0.069(2) -0.0022(13) 0.0062(13) -0.0227(11)
C17 0.0436(15) 0.0597(18) 0.0572(19) -0.0246(15) 0.0133(13) -0.0383(15)
C18 0.0305(12) 0.0538(17) 0.076(2) -0.0294(16) 0.0281(14) -0.0283(12)
C19 0.0193(8) 0.0162(7) 0.0310(10) -0.0026(7) 0.0003(7) -0.0052(6)
C20 0.0179(8) 0.0304(10) 0.0350(11) -0.0049(9) 0.0003(8) -0.0088(8)
C21 0.0273(10) 0.0365(12) 0.0273(11) -0.0007(9) -0.0020(8) -0.0092(9)
C22 0.0402(14) 0.0181(9) 0.066(2) -0.0092(11) 0.0001(13) -0.0097(9)
S31 0.01360(17) 0.02021(19) 0.0262(2) -0.00542(16) 0.00351(15) -0.00767(15)
C31 0.0138(7) 0.0188(7) 0.0239(8) -0.0079(6) 0.0047(6) -0.0070(6)
S32 0.01434(17) 0.01844(18) 0.0260(2) -0.00568(16) 0.00253(15) -0.00602(15)
C32 0.0145(7) 0.0182(7) 0.0236(8) -0.0075(6) 0.0036(6) -0.0063(6)
C33 0.0151(7) 0.0185(7) 0.0227(8) -0.0056(6) 0.0045(6) -0.0074(6)
C34 0.0210(8) 0.0273(9) 0.0240(9) -0.0049(7) 0.0038(7) -0.0146(7)
C35 0.0251(9) 0.0322(10) 0.0286(10) -0.0029(8) 0.0010(8) -0.0186(8)
C36 0.0216(8) 0.0267(9) 0.0310(10) -0.0043(8) 0.0067(7) -0.0141(7)
C37 0.0256(9) 0.0259(9) 0.0263(10) -0.0056(7) 0.0089(7) -0.0130(8)
C38 0.0226(8) 0.0248(8) 0.0229(9) -0.0067(7) 0.0060(7) -0.0114(7)
C39 0.0139(7) 0.0187(7) 0.0242(8) -0.0055(6) 0.0034(6) -0.0076(6)
C40 0.0154(7) 0.0233(8) 0.0255(9) -0.0010(7) 0.0060(7) -0.0061(6)
C41 0.0157(8) 0.0242(9) 0.0296(10) 0.0010(7) 0.0070(7) -0.0042(7)
C42 0.0184(8) 0.0202(8) 0.0280(10) 0.0002(7) 0.0019(7) -0.0079(7)
C43 0.0252(9) 0.0239(9) 0.0226(9) -0.0050(7) 0.0018(7) -0.0100(7)
C44 0.0196(8) 0.0236(8) 0.0242(9) -0.0083(7) 0.0039(7) -0.0082(7)
C45 0.0319(11) 0.0375(12) 0.0433(14) -0.0011(10) 0.0060(10) -0.0252(10)
C46 0.0506(18) 0.074(2) 0.0559(19) -0.0063(16) 0.0030(14) -0.0510(18)
C47 0.0445(16) 0.0574(19) 0.071(2) -0.0158(17) 0.0291(16) -0.0332(15)
C48 0.0449(17) 0.0352(14) 0.106(3) -0.0193(17) 0.0193(19) -0.0249(13)
C49 0.0196(11) 0.0257(11) 0.022(2) -0.0002(11) 0.0046(12) -0.0041(9)
C50 0.0197(16) 0.048(4) 0.0392(18) 0.006(2) 0.0012(13) -0.0038(18)
C51 0.035(2) 0.046(3) 0.0269(15) 0.0025(19) -0.0029(14) -0.0005(17)
C52 0.044(2) 0.0216(14) 0.060(3) -0.0013(16) -0.0024(19) -0.0056(14)
C49X 0.0196(11) 0.0257(11) 0.022(2) -0.0002(11) 0.0046(12) -0.0041(9)
C50X 0.0197(16) 0.048(4) 0.0392(18) 0.006(2) 0.0012(13) -0.0038(18)
C51X 0.035(2) 0.046(3) 0.0269(15) 0.0025(19) -0.0029(14) -0.0005(17)
C52X 0.044(2) 0.0216(14) 0.060(3) -0.0013(16) -0.0024(19) -0.0056(14)
Au2 0.01581(4) 0.01464(4) 0.01673(4) -0.00649(3) 0.00255(3) -0.00718(3)
S61 0.01826(18) 0.01651(17) 0.0257(2) -0.01067(16) 0.00567(16) -0.00804(15)
S62 0.01914(19) 0.02048(19) 0.0288(2) -0.01466(17) 0.00839(16) -0.01072(16)
C61 0.0162(7) 0.0167(7) 0.0258(9) -0.0089(6) 0.0041(6) -0.0070(6)
C62 0.0169(7) 0.0179(7) 0.0255(9) -0.0099(6) 0.0039(6) -0.0084(6)
C63 0.0179(7) 0.0194(7) 0.0290(9) -0.0126(7) 0.0061(7) -0.0096(6)
C64 0.0206(8) 0.0233(9) 0.0374(11) -0.0134(8) 0.0006(8) -0.0091(7)
C65 0.0249(9) 0.0288(10) 0.0421(13) -0.0161(9) 0.0003(9) -0.0143(8)
C66 0.0339(11) 0.0265(9) 0.0385(12) -0.0151(9) 0.0029(9) -0.0182(9)
C67 0.0291(10) 0.0197(8) 0.0396(12) -0.0124(8) 0.0017(9) -0.0108(8)
C68 0.0198(8) 0.0199(8) 0.0344(10) -0.0124(7) 0.0042(7) -0.0088(7)
C69 0.0176(7) 0.0186(7) 0.0283(9) -0.0117(7) 0.0062(6) -0.0084(6)
C70 0.0191(8) 0.0191(8) 0.0312(10) -0.0092(7) 0.0056(7) -0.0076(6)
C71 0.0177(8) 0.0245(9) 0.0347(11) -0.0135(8) 0.0063(7) -0.0079(7)
C72 0.0206(8) 0.0285(9) 0.0335(10) -0.0174(8) 0.0103(7) -0.0135(7)
C73 0.0253(9) 0.0262(9) 0.0330(11) -0.0085(8) 0.0093(8) -0.0131(8)
C74 0.0212(8) 0.0223(8) 0.0312(10) -0.0071(7) 0.0064(7) -0.0088(7)
C75 0.037(3) 0.0314(16) 0.065(3) -0.0283(17) 0.005(2) -0.019(2)
C76 0.164(8) 0.053(3) 0.144(7) 0.039(4) -0.101(7) -0.081(5)
C77 0.048(3) 0.0391(19) 0.083(4) -0.023(2) -0.007(2) -0.028(2)
C78 0.089(5) 0.145(7) 0.267(12) -0.172(9) 0.097(7) -0.090(5)
C75X 0.037(3) 0.0314(16) 0.065(3) -0.0283(17) 0.005(2) -0.019(2)
C76X 0.164(8) 0.053(3) 0.144(7) 0.039(4) -0.101(7) -0.081(5)
C77X 0.048(3) 0.0391(19) 0.083(4) -0.023(2) -0.007(2) -0.028(2)
C78X 0.089(5) 0.145(7) 0.267(12) -0.172(9) 0.097(7) -0.090(5)
C79 0.0247(9) 0.0413(12) 0.0388(12) -0.0209(10) 0.0138(9) -0.0193(9)
C80 0.0214(10) 0.0532(16) 0.0529(17) -0.0231(13) 0.0121(10) -0.0164(11)
C81 0.0413(14) 0.0523(16) 0.0576(18) -0.0242(14) 0.0176(13) -0.0349(13)
C82 0.0363(13) 0.0629(19) 0.0424(15) -0.0263(14) 0.0192(11) -0.0254(13)
Au3 0.01541(4) 0.01900(4) 0.01653(4) -0.00600(3) 0.00435(3) -0.01062(3)
S91 0.01639(18) 0.01993(19) 0.0256(2) -0.00273(16) 0.00217(16) -0.01022(15)
S92 0.01691(18) 0.01944(18) 0.0249(2) -0.00325(16) 0.00150(15) -0.01034(15)
C91 0.0161(7) 0.0199(7) 0.0256(9) -0.0071(7) 0.0051(6) -0.0104(6)
C92 0.0160(7) 0.0196(7) 0.0239(8) -0.0063(6) 0.0042(6) -0.0104(6)
C93 0.0164(7) 0.0225(8) 0.0246(9) -0.0072(7) 0.0040(6) -0.0108(6)
C94 0.0190(8) 0.0240(9) 0.0318(10) -0.0102(8) 0.0017(7) -0.0082(7)
C95 0.0184(8) 0.0279(9) 0.0338(11) -0.0100(8) 0.0018(7) -0.0065(7)
C96 0.0190(8) 0.0341(10) 0.0284(10) -0.0058(8) 0.0005(7) -0.0134(8)
C97 0.0225(9) 0.0322(10) 0.0340(11) -0.0103(9) 0.0015(8) -0.0170(8)
C98 0.0202(8) 0.0239(8) 0.0290(10) -0.0088(7) 0.0035(7) -0.0127(7)
C99 0.0168(7) 0.0193(7) 0.0282(9) -0.0050(7) 0.0036(6) -0.0103(6)
C100 0.0224(8) 0.0221(8) 0.0295(10) -0.0092(7) 0.0080(7) -0.0133(7)
C101 0.0198(8) 0.0237(8) 0.0284(10) -0.0065(7) 0.0058(7) -0.0127(7)
C102 0.0189(8) 0.0183(8) 0.0379(11) -0.0021(7) 0.0045(8) -0.0093(7)
C103 0.0333(12) 0.0180(9) 0.072(2) -0.0120(10) 0.0267(13) -0.0123(8)
C104 0.0313(11) 0.0224(9) 0.0585(17) -0.0132(10) 0.0241(11) -0.0141(9)
C105 0.0202(9) 0.0418(13) 0.0403(13) -0.0033(10) -0.0054(9) -0.0153(9)
C106 0.0313(12) 0.0510(16) 0.0383(14) -0.0042(12) -0.0080(10) -0.0144(12)
C107 0.0188(10) 0.073(2) 0.0489(17) -0.0061(15) 0.0045(10) -0.0161(12)
C108 0.0360(14) 0.0530(18) 0.083(3) -0.0066(17) -0.0249(16) -0.0246(14)
C109 0.0237(9) 0.0201(8) 0.0418(13) 0.0011(8) 0.0023(8) -0.0121(7)
C110 0.0347(12) 0.0291(11) 0.0611(18) -0.0014(11) 0.0190(12) -0.0172(10)
C111 0.0523(17) 0.0466(16) 0.0496(17) 0.0008(13) -0.0064(13) -0.0372(14)
C112 0.0324(11) 0.0207(9) 0.0432(14) -0.0007(9) 0.0019(10) -0.0086(8)
N300 0.0214(8) 0.0251(10) 0.0224(10) -0.0108(8) 0.0036(7) -0.0094(8)
C301 0.0211(10) 0.0263(11) 0.0286(12) -0.0134(10) 0.0021(9) -0.0073(9)
C302 0.0295(12) 0.0242(11) 0.0312(13) -0.0117(10) 0.0033(10) -0.0106(9)
C303 0.0347(14) 0.0258(12) 0.0324(14) -0.0106(10) 0.0000(11) -0.0075(10)
C304 0.0332(15) 0.0315(14) 0.0444(18) -0.0109(13) 0.0057(13) -0.0044(11)
C305 0.0258(11) 0.0290(12) 0.0236(12) -0.0117(9) 0.0066(9) -0.0140(10)
C306 0.0257(11) 0.0337(12) 0.0209(11) -0.0112(9) 0.0060(8) -0.0132(10)
C307 0.0405(15) 0.0373(14) 0.0267(12) -0.0144(10) 0.0151(11) -0.0218(12)
C308 0.045(3) 0.065(2) 0.0419(16) -0.0237(16) 0.025(2) -0.035(2)
C309 0.0279(10) 0.0239(12) 0.0221(12) -0.0082(9) 0.0053(9) -0.0123(9)
C310 0.0362(13) 0.0306(14) 0.0225(13) -0.0066(10) 0.0009(10) -0.0151(11)
C311 0.0495(17) 0.0283(14) 0.0227(14) -0.0064(12) 0.0059(12) -0.0191(12)
C312 0.068(3) 0.054(2) 0.0245(17) -0.0030(16) -0.0007(17) -0.0303(19)
C313 0.0212(9) 0.0276(13) 0.0237(13) -0.0119(10) 0.0031(9) -0.0084(9)
C314 0.0225(13) 0.0274(18) 0.026(2) -0.013(2) 0.0038(9) -0.0073(11)
C315 0.0267(14) 0.0336(18) 0.032(3) -0.018(2) 0.0010(10) -0.0035(12)
C316 0.0295(17) 0.0367(16) 0.039(2) -0.0186(12) -0.0028(15) 0.0018(15)
N350 0.0214(8) 0.0251(10) 0.0224(10) -0.0108(8) 0.0036(7) -0.0094(8)
C351 0.0211(10) 0.0263(11) 0.0286(12) -0.0134(10) 0.0021(9) -0.0073(9)
C352 0.0295(12) 0.0242(11) 0.0312(13) -0.0117(10) 0.0033(10) -0.0106(9)
C353 0.0347(14) 0.0258(12) 0.0324(14) -0.0106(10) 0.0000(11) -0.0075(10)
C354 0.0332(15) 0.0315(14) 0.0444(18) -0.0109(13) 0.0057(13) -0.0044(11)
C355 0.0258(11) 0.0290(12) 0.0236(12) -0.0117(9) 0.0066(9) -0.0140(10)
C356 0.0257(11) 0.0337(12) 0.0209(11) -0.0112(9) 0.0060(8) -0.0132(10)
C357 0.0405(15) 0.0373(14) 0.0267(12) -0.0144(10) 0.0151(11) -0.0218(12)
C358 0.045(3) 0.065(2) 0.0419(16) -0.0237(16) 0.025(2) -0.035(2)
C359 0.0279(10) 0.0239(12) 0.0221(12) -0.0082(9) 0.0053(9) -0.0123(9)
C360 0.0362(13) 0.0306(14) 0.0225(13) -0.0066(10) 0.0009(10) -0.0151(11)
C361 0.0495(17) 0.0283(14) 0.0227(14) -0.0064(12) 0.0059(12) -0.0191(12)
C362 0.068(3) 0.054(2) 0.0245(17) -0.0030(16) -0.0007(17) -0.0303(19)
C363 0.0212(9) 0.0276(13) 0.0237(13) -0.0119(10) 0.0031(9) -0.0084(9)
C364 0.0225(13) 0.0274(18) 0.026(2) -0.013(2) 0.0038(9) -0.0073(11)
C365 0.0267(14) 0.0336(18) 0.032(3) -0.018(2) 0.0010(10) -0.0035(12)
C366 0.0295(17) 0.0367(16) 0.039(2) -0.0186(12) -0.0028(15) 0.0018(15)
N400 0.0213(7) 0.0252(7) 0.0187(7) -0.0061(6) 0.0048(6) -0.0126(6)
C401 0.0246(9) 0.0288(9) 0.0209(9) -0.0080(7) 0.0039(7) -0.0129(8)
C402 0.0346(11) 0.0263(9) 0.0219(9) -0.0048(7) 0.0031(8) -0.0151(8)
C403 0.0330(11) 0.0303(10) 0.0246(10) -0.0077(8) 0.0019(8) -0.0127(9)
C404 0.0560(17) 0.0349(12) 0.0239(11) -0.0047(9) 0.0045(10) -0.0210(12)
C405 0.0220(9) 0.0387(12) 0.0264(10) -0.0019(9) 0.0067(8) -0.0123(9)
C406 0.0242(10) 0.0385(12) 0.0359(12) 0.0035(10) 0.0034(9) -0.0155(9)
C407 0.0313(11) 0.0358(11) 0.0296(11) -0.0078(9) 0.0049(9) -0.0181(9)
C408 0.0273(10) 0.0391(12) 0.0343(12) -0.0130(10) 0.0027(9) -0.0159(9)
C409 0.0378(11) 0.0330(10) 0.0246(10) -0.0084(8) 0.0026(8) -0.0229(9)
C410 0.0428(13) 0.0225(9) 0.0304(11) -0.0079(8) -0.0073(9) -0.0103(9)
C411 0.095(3) 0.0265(11) 0.0325(13) -0.0069(10) -0.0090(15) -0.0270(14)
C412 0.119(4) 0.0269(13) 0.0429(17) -0.0163(12) -0.028(2) 0.0035(17)
C413 0.0233(8) 0.0255(8) 0.0226(9) -0.0086(7) 0.0069(7) -0.0133(7)
C414 0.0257(9) 0.0254(9) 0.0245(9) -0.0097(7) 0.0061(7) -0.0110(7)
C415 0.0317(10) 0.0243(9) 0.0242(9) -0.0085(7) 0.0066(8) -0.0138(8)
C416 0.0302(11) 0.0327(11) 0.0429(13) -0.0138(10) 0.0108(10) -0.0183(9)
C500 0.0434(14) 0.0359(12) 0.0337(12) -0.0086(10) 0.0061(10) -0.0187(11)
Cl51 0.0364(3) 0.0542(4) 0.0448(4) -0.0188(3) 0.0121(3) -0.0230(3)
Cl52 0.0675(5) 0.0374(3) 0.0424(4) -0.0083(3) 0.0026(4) -0.0050(3)
C600 0.0368(18) 0.169(6) 0.089(3) -0.088(4) 0.000(2) -0.009(3)
Cl61 0.0648(6) 0.0667(6) 0.1370(12) -0.0533(7) -0.0444(7) 0.0072(5)
Cl62 0.0565(5) 0.0813(7) 0.0439(4) -0.0189(4) 0.0050(4) -0.0204(5)
C700 0.071(2) 0.0545(19) 0.0476(18) -0.0095(15) -0.0065(16) -0.0329(18)
Cl71 0.0700(7) 0.1464(13) 0.0595(6) -0.0212(7) 0.0024(5) -0.0553(8)
Cl72 0.0827(7) 0.0621(5) 0.0359(4) -0.0077(4) 0.0081(4) -0.0325(5)
C800 0.0499(16) 0.0318(12) 0.0400(14) -0.0136(11) 0.0100(12) -0.0145(11)
Cl81 0.0358(3) 0.0538(4) 0.0459(4) -0.0269(3) 0.0076(3) -0.0185(3)
Cl82 0.0861(7) 0.0423(4) 0.0652(6) -0.0038(4) 0.0389(5) -0.0075(4)
C900 0.153(12) 0.28(2) 0.076(7) -0.108(10) 0.079(8) -0.164(14)
Cl91 0.100(2) 0.0609(13) 0.086(2) -0.0189(13) -0.0155(18) -0.0229(13)
Cl92 0.131(4) 0.305(8) 0.151(5) -0.126(5) 0.066(3) -0.137(5)

loop_
_atom_type_symbol
_atom_type_description
_atom_type_scat_dispersion_real
_atom_type_scat_dispersion_imag
_atom_type_scat_source
C C 0.0033 0.0016 'International Tables Vol C Tables 4.2.6.8 and 6.1.1.4'
H H 0.0000 0.0000 'International Tables Vol C Tables 4.2.6.8 and 6.1.1.4'
N N 0.0061 0.0033 'International Tables Vol C Tables 4.2.6.8 and 6.1.1.4'
S S 0.1246 0.1234 'International Tables Vol C Tables 4.2.6.8 and 6.1.1.4'
Cl Cl 0.1484 0.1585 'International Tables Vol C Tables 4.2.6.8 and 6.1.1.4'
Au Au -2.0133 8.8022 'International Tables Vol C Tables 4.2.6.8 and 6.1.1.4'

loop_
_geom_angle_atom_site_label_1
_geom_angle_atom_site_label_2
_geom_angle_atom_site_label_3
_geom_angle
_geom_angle_site_symmetry_1
_geom_angle_site_symmetry_3
_geom_angle_publ_flag
S1 Au1 S32 89.473(17) . . ?
S1 Au1 S31 176.116(18) . . ?
S32 Au1 S31 89.029(17) . . ?
S1 Au1 S2 89.304(17) . . ?
S32 Au1 S2 178.475(17) . . ?
S31 Au1 S2 92.249(17) . . ?
C1 S1 Au1 102.92(7) . . ?
C2 S2 Au1 102.64(7) . . ?
C2 C1 C9 125.48(17) . . ?
C2 C1 S1 122.77(15) . . ?
C9 C1 S1 111.71(14) . . ?
C1 C2 C3 123.59(17) . . ?
C1 C2 S2 122.21(15) . . ?
C3 C2 S2 114.07(14) . . ?
C8 C3 C4 117.35(18) . . ?
C8 C3 C2 120.37(17) . . ?
C4 C3 C2 122.17(19) . . ?
C5 C4 C3 120.7(2) . . ?
C4 C5 C6 122.3(2) . . ?
C7 C6 C5 116.77(19) . . ?
C7 C6 C15 122.8(2) . . ?
C5 C6 C15 120.4(2) . . ?
C8 C7 C6 121.4(2) . . ?
C7 C8 C3 121.47(19) . . ?
C10 C9 C14 117.75(18) . . ?
C10 C9 C1 121.44(17) . . ?
C14 C9 C1 120.74(18) . . ?
C11 C10 C9 121.43(19) . . ?
C10 C11 C12 121.0(2) . . ?
C11 C12 C13 117.25(18) . . ?
C11 C12 C19 122.37(19) . . ?
C13 C12 C19 120.37(18) . . ?
C14 C13 C12 121.72(18) . . ?
C13 C14 C9 120.83(19) . . ?
C18 C15 C17 108.6(2) . . ?
C18 C15 C6 110.5(2) . . ?
C17 C15 C6 112.6(2) . . ?
C18 C15 C16 109.1(2) . . ?
C17 C15 C16 107.3(3) . . ?
C6 C15 C16 108.71(19) . . ?
C22 C19 C12 109.0(2) . . ?
C22 C19 C21 109.1(2) . . ?
C12 C19 C21 111.95(18) . . ?
C22 C19 C20 108.1(2) . . ?
C12 C19 C20 110.16(17) . . ?
C21 C19 C20 108.4(2) . . ?
C31 S31 Au1 103.00(6) . . ?
C32 C31 C39 126.55(16) . . ?
C32 C31 S31 122.42(14) . . ?
C39 C31 S31 110.95(13) . . ?
C32 S32 Au1 103.32(6) . . ?
C31 C32 C33 125.70(17) . . ?
C31 C32 S32 121.99(14) . . ?
C33 C32 S32 112.24(13) . . ?
C34 C33 C38 117.01(17) . . ?
C34 C33 C32 121.50(17) . . ?
C38 C33 C32 121.34(18) . . ?
C35 C34 C33 121.27(19) . . ?
C34 C35 C36 121.6(2) . . ?
C37 C36 C35 116.78(19) . . ?
C37 C36 C45 120.7(2) . . ?
C35 C36 C45 122.5(2) . . ?
C38 C37 C36 121.9(2) . . ?
C37 C38 C33 121.4(2) . . ?
C44 C39 C40 117.44(18) . . ?
C44 C39 C31 121.77(17) . . ?
C40 C39 C31 120.50(18) . . ?
C41 C40 C39 120.83(19) . . ?
C40 C41 C42 121.98(19) . . ?
C41 C42 C43 116.85(18) . . ?
C41 C42 C49X 128.0(3) . . ?
C43 C42 C49X 115.1(3) . . ?
C41 C42 C49 116.4(2) . . ?
C43 C42 C49 126.5(2) . . ?
C49X C42 C49 12.3(3) . . ?
C44 C43 C42 121.5(2) . . ?
C39 C44 C43 121.41(19) . . ?
C48 C45 C46 112.0(3) . . ?
C48 C45 C36 108.9(2) . . ?
C46 C45 C36 112.8(2) . . ?
C48 C45 C47 107.9(3) . . ?
C46 C45 C47 105.5(3) . . ?
C36 C45 C47 109.6(2) . . ?
C52 C49 C51 108.3(4) . . ?
C52 C49 C50 109.6(4) . . ?
C51 C49 C50 107.8(4) . . ?
C52 C49 C42 110.8(3) . . ?
C51 C49 C42 108.7(3) . . ?
C50 C49 C42 111.5(4) . . ?
C52X C49X C51X 108.7(5) . . ?
C52X C49X C50X 109.5(5) . . ?
C51X C49X C50X 107.8(5) . . ?
C52X C49X C42 107.7(4) . . ?
C51X C49X C42 115.1(5) . . ?
C50X C49X C42 107.9(5) . . ?
S62 Au2 S62 179.997(1) 2_566 . ?
S62 Au2 S61 88.889(16) 2_566 2_566 ?
S62 Au2 S61 91.113(16) . 2_566 ?
S62 Au2 S61 91.113(17) 2_566 . ?
S62 Au2 S61 88.885(16) . . ?
S61 Au2 S61 179.998(1) 2_566 . ?
C61 S61 Au2 102.91(6) . . ?
C62 S62 Au2 103.03(6) . . ?
C62 C61 C69 123.75(17) . . ?
C62 C61 S61 121.95(14) . . ?
C69 C61 S61 114.29(13) . . ?
C61 C62 C63 123.58(17) . . ?
C61 C62 S62 122.61(14) . . ?
C63 C62 S62 113.80(13) . . ?
C64 C63 C68 117.96(18) . . ?
C64 C63 C62 121.50(17) . . ?
C68 C63 C62 120.54(17) . . ?
C65 C64 C63 120.8(2) . . ?
C64 C65 C66 121.7(2) . . ?
C67 C66 C65 117.21(19) . . ?
C67 C66 C75 117.7(3) . . ?
C65 C66 C75 124.3(3) . . ?
C67 C66 C75X 126.1(4) . . ?
C65 C66 C75X 115.8(4) . . ?
C75 C66 C75X 19.7(3) . . ?
C66 C67 C68 121.8(2) . . ?
C67 C68 C63 120.51(19) . . ?
C70 C69 C74 117.90(18) . . ?
C70 C69 C61 121.21(18) . . ?
C74 C69 C61 120.88(17) . . ?
C71 C70 C69 120.66(19) . . ?
C72 C71 C70 121.78(19) . . ?
C71 C72 C73 117.12(18) . . ?
C71 C72 C79 123.0(2) . . ?
C73 C72 C79 119.9(2) . . ?
C74 C73 C72 121.6(2) . . ?
C73 C74 C69 120.9(2) . . ?
C76 C75 C77 110.1(5) . . ?
C76 C75 C66 111.5(9) . . ?
C77 C75 C66 112.1(4) . . ?
C76 C75 C78 107.6(5) . . ?
C77 C75 C78 106.4(4) . . ?
C66 C75 C78 108.9(4) . . ?
C76X C75X C78X 110.4(6) . . ?
C76X C75X C77X 108.5(6) . . ?
C78X C75X C77X 108.4(5) . . ?
C76X C75X C66 108.3(12) . . ?
C78X C75X C66 114.7(6) . . ?
C77X C75X C66 106.3(5) . . ?
C82 C79 C72 108.7(2) . . ?
C82 C79 C80 108.8(2) . . ?
C72 C79 C80 112.4(2) . . ?
C82 C79 C81 109.2(2) . . ?
C72 C79 C81 109.5(2) . . ?
C80 C79 C81 108.3(2) . . ?
S92 Au3 S92 179.999(12) 2_477 . ?
S92 Au3 S91 89.341(17) 2_477 2_477 ?
S92 Au3 S91 90.660(18) . 2_477 ?
S92 Au3 S91 90.661(17) 2_477 . ?
S92 Au3 S91 89.338(17) . . ?
S91 Au3 S91 179.997(1) 2_477 . ?
C91 S91 Au3 103.08(6) . . ?
C92 S92 Au3 103.16(6) . . ?
C92 C91 C99 125.53(17) . . ?
C92 C91 S91 122.52(14) . . ?
C99 C91 S91 111.91(14) . . ?
C91 C92 C93 125.92(17) . . ?
C91 C92 S92 121.82(14) . . ?
C93 C92 S92 112.17(13) . . ?
C98 C93 C94 117.31(18) . . ?
C98 C93 C92 122.08(18) . . ?
C94 C93 C92 120.43(18) . . ?
C95 C94 C93 120.9(2) . . ?
C94 C95 C96 122.0(2) . . ?
C97 C96 C95 117.07(19) . . ?
C97 C96 C105 123.5(2) . . ?
C95 C96 C105 119.4(2) . . ?
C96 C97 C98 121.5(2) . . ?
C97 C98 C93 121.1(2) . . ?
C100 C99 C104 117.50(18) . . ?
C100 C99 C91 121.32(18) . . ?
C104 C99 C91 121.12(19) . . ?
C99 C100 C101 121.14(19) . . ?
C102 C101 C100 121.6(2) . . ?
C103 C102 C101 116.94(19) . . ?
C103 C102 C109 120.6(2) . . ?
C101 C102 C109 122.4(2) . . ?
C102 C103 C104 122.0(2) . . ?
C99 C104 C103 120.7(2) . . ?
C108 C105 C96 112.3(2) . . ?
C108 C105 C107 108.3(3) . . ?
C96 C105 C107 109.0(2) . . ?
C108 C105 C106 109.0(3) . . ?
C96 C105 C106 108.9(2) . . ?
C107 C105 C106 109.3(2) . . ?
C110 C109 C112 108.3(2) . . ?
C110 C109 C102 112.2(2) . . ?
C112 C109 C102 110.22(18) . . ?
C110 C109 C111 108.7(2) . . ?
C112 C109 C111 108.4(2) . . ?
C102 C109 C111 108.9(2) . . ?
C309 N300 C313 109.07(19) . . ?
C309 N300 C305 108.18(18) . . ?
C313 N300 C305 110.9(2) . . ?
C309 N300 C301 111.4(2) . . ?
C313 N300 C301 108.16(18) . . ?
C305 N300 C301 109.17(19) . . ?
C302 C301 N300 115.6(2) . . ?
C301 C302 C303 110.7(2) . . ?
C304 C303 C302 114.8(2) . . ?
N300 C305 C306 116.8(2) . . ?
C307 C306 C305 108.9(2) . . ?
C308 C307 C306 113.4(3) . . ?
N300 C309 C310 116.2(2) . . ?
C309 C310 C311 110.5(3) . . ?
C312 C311 C310 111.8(3) . . ?
N300 C313 C314 115.6(2) . . ?
C315 C314 C313 109.1(3) . . ?
C316 C315 C314 113.4(3) . . ?
C359 N350 C363 108.9(5) . . ?
C359 N350 C355 109.9(5) . . ?
C363 N350 C355 109.7(6) . . ?
C359 N350 C351 112.2(5) . . ?
C363 N350 C351 107.9(5) . . ?
C355 N350 C351 108.3(5) . . ?
C352 C351 N350 116.3(6) . . ?
C351 C352 C353 109.4(6) . . ?
C354 C353 C352 114.3(7) . . ?
N350 C355 C356 114.6(5) . . ?
C357 C356 C355 110.2(6) . . ?
C358 C357 C356 113.6(7) . . ?
N350 C359 C360 117.6(6) . . ?
C359 C360 C361 109.9(6) . . ?
C362 C361 C360 113.0(7) . . ?
N350 C363 C364 115.3(6) . . ?
C365 C364 C363 109.4(7) . . ?
C366 C365 C364 113.6(7) . . ?
C401 N400 C409 111.79(17) . . ?
C401 N400 C413 108.10(15) . . ?
C409 N400 C413 109.58(16) . . ?
C401 N400 C405 108.88(17) . . ?
C409 N400 C405 107.42(18) . . ?
C413 N400 C405 111.09(16) . . ?
N400 C401 C402 117.06(18) . . ?
C401 C402 C403 110.00(19) . . ?
C404 C403 C402 112.4(2) . . ?
C406 C405 N400 116.2(2) . . ?
C407 C406 C405 113.5(2) . . ?
C406 C407 C408 111.6(2) . . ?
C410 C409 N400 116.45(19) . . ?
C409 C410 C411 110.6(3) . . ?
C412 C411 C410 114.8(3) . . ?
C414 C413 N400 114.76(17) . . ?
C413 C414 C415 111.12(17) . . ?
C416 C415 C414 114.16(19) . . ?
Cl52 C500 Cl51 111.92(15) . . ?
Cl61 C600 Cl62 120.0(2) . . ?
Cl72 C700 Cl71 112.0(2) . . ?
Cl82 C800 Cl81 111.39(16) . . ?
Cl92 C900 Cl91 109.6(6) . . ?
Cl92 Cl91 C900 78.8(8) 2_467 2_467 ?
Cl92 Cl91 C900 38.4(9) 2_467 . ?
C900 Cl91 C900 47.8(7) 2_467 . ?
Cl91 Cl92 C900 120.7(13) 2_467 2_467 ?
Cl91 Cl92 C900 76.8(8) 2_467 . ?
C900 Cl92 C900 53.3(8) 2_467 . ?

loop_
_geom_bond_atom_site_label_1
_geom_bond_atom_site_label_2
_geom_bond_distance
_geom_bond_site_symmetry_2
_geom_bond_publ_flag
Au1 S1 2.3067(5) . ?
Au1 S32 2.3136(5) . ?
Au1 S31 2.3162(5) . ?
Au1 S2 2.3227(5) . ?
S1 C1 1.7671(19) . ?
S2 C2 1.7722(19) . ?
C1 C2 1.350(3) . ?
C1 C9 1.486(3) . ?
C2 C3 1.492(3) . ?
C3 C8 1.399(3) . ?
C3 C4 1.403(3) . ?
C4 C5 1.392(3) . ?
C5 C6 1.399(3) . ?
C6 C7 1.398(3) . ?
C6 C15 1.534(3) . ?
C7 C8 1.396(3) . ?
C9 C10 1.394(3) . ?
C9 C14 1.397(3) . ?
C10 C11 1.394(3) . ?
C11 C12 1.398(3) . ?
C12 C13 1.401(3) . ?
C12 C19 1.533(3) . ?
C13 C14 1.389(3) . ?
C15 C18 1.524(4) . ?
C15 C17 1.530(4) . ?
C15 C16 1.542(4) . ?
C19 C22 1.527(3) . ?
C19 C21 1.535(4) . ?
C19 C20 1.542(3) . ?
S31 C31 1.7732(18) . ?
C31 C32 1.355(3) . ?
C31 C39 1.490(3) . ?
S32 C32 1.7728(19) . ?
C32 C33 1.485(3) . ?
C33 C34 1.400(3) . ?
C33 C38 1.401(3) . ?
C34 C35 1.394(3) . ?
C35 C36 1.401(3) . ?
C36 C37 1.394(3) . ?
C36 C45 1.535(3) . ?
C37 C38 1.390(3) . ?
C39 C44 1.394(3) . ?
C39 C40 1.406(3) . ?
C40 C41 1.394(3) . ?
C41 C42 1.400(3) . ?
C42 C43 1.401(3) . ?
C42 C49X 1.544(5) . ?
C42 C49 1.549(4) . ?
C43 C44 1.398(3) . ?
C45 C48 1.503(4) . ?
C45 C46 1.518(4) . ?
C45 C47 1.560(5) . ?
C49 C52 1.530(6) . ?
C49 C51 1.538(6) . ?
C49 C50 1.540(5) . ?
C49X C52X 1.529(6) . ?
C49X C51X 1.537(6) . ?
C49X C50X 1.539(6) . ?
Au2 S62 2.3111(4) 2_566 ?
Au2 S62 2.3111(5) . ?
Au2 S61 2.3188(5) 2_566 ?
Au2 S61 2.3188(5) . ?
S61 C61 1.7664(19) . ?
S62 C62 1.7617(19) . ?
C61 C62 1.357(3) . ?
C61 C69 1.484(3) . ?
C62 C63 1.485(3) . ?
C63 C64 1.397(3) . ?
C63 C68 1.398(3) . ?
C64 C65 1.388(3) . ?
C65 C66 1.395(3) . ?
C66 C67 1.392(3) . ?
C66 C75 1.537(4) . ?
C66 C75X 1.550(6) . ?
C67 C68 1.394(3) . ?
C69 C70 1.398(3) . ?
C69 C74 1.400(3) . ?
C70 C71 1.396(3) . ?
C71 C72 1.391(3) . ?
C72 C73 1.405(3) . ?
C72 C79 1.535(3) . ?
C73 C74 1.388(3) . ?
C75 C76 1.489(6) . ?
C75 C77 1.516(5) . ?
C75 C78 1.542(6) . ?
C75X C76X 1.498(7) . ?
C75X C78X 1.508(7) . ?
C75X C77X 1.523(7) . ?
C79 C82 1.531(4) . ?
C79 C80 1.538(4) . ?
C79 C81 1.547(4) . ?
Au3 S92 2.3020(5) 2_477 ?
Au3 S92 2.3020(5) . ?
Au3 S91 2.3066(5) 2_477 ?
Au3 S91 2.3066(5) . ?
S91 C91 1.7626(19) . ?
S92 C92 1.7737(18) . ?
C91 C92 1.356(3) . ?
C91 C99 1.486(3) . ?
C92 C93 1.483(3) . ?
C93 C98 1.403(3) . ?
C93 C94 1.403(3) . ?
C94 C95 1.389(3) . ?
C95 C96 1.397(3) . ?
C96 C97 1.395(3) . ?
C96 C105 1.533(3) . ?
C97 C98 1.397(3) . ?
C99 C100 1.394(3) . ?
C99 C104 1.395(3) . ?
C100 C101 1.394(3) . ?
C101 C102 1.391(3) . ?
C102 C103 1.389(3) . ?
C102 C109 1.536(3) . ?
C103 C104 1.395(3) . ?
C105 C108 1.528(4) . ?
C105 C107 1.540(5) . ?
C105 C106 1.542(4) . ?
C109 C110 1.531(4) . ?
C109 C112 1.531(3) . ?
C109 C111 1.536(4) . ?
N300 C309 1.520(3) . ?
N300 C313 1.521(3) . ?
N300 C305 1.524(3) . ?
N300 C301 1.530(3) . ?
C301 C302 1.526(4) . ?
C302 C303 1.534(4) . ?
C303 C304 1.513(5) . ?
C305 C306 1.527(4) . ?
C306 C307 1.528(4) . ?
C307 C308 1.498(5) . ?
C309 C310 1.523(4) . ?
C310 C311 1.527(5) . ?
C311 C312 1.525(5) . ?
C313 C314 1.528(4) . ?
C314 C315 1.523(4) . ?
C315 C316 1.518(4) . ?
N350 C359 1.513(6) . ?
N350 C363 1.526(5) . ?
N350 C355 1.528(5) . ?
N350 C351 1.529(5) . ?
C351 C352 1.525(6) . ?
C352 C353 1.537(6) . ?
C353 C354 1.514(6) . ?
C355 C356 1.531(6) . ?
C356 C357 1.523(6) . ?
C357 C358 1.494(7) . ?
C359 C360 1.522(6) . ?
C360 C361 1.525(7) . ?
C361 C362 1.522(6) . ?
C363 C364 1.528(5) . ?
C364 C365 1.522(6) . ?
C365 C366 1.518(6) . ?
N400 C401 1.512(3) . ?
N400 C409 1.521(3) . ?
N400 C413 1.526(3) . ?
N400 C405 1.531(3) . ?
C401 C402 1.520(3) . ?
C402 C403 1.523(3) . ?
C403 C404 1.519(4) . ?
C405 C406 1.526(3) . ?
C406 C407 1.523(3) . ?
C407 C408 1.529(4) . ?
C409 C410 1.512(4) . ?
C410 C411 1.520(4) . ?
C411 C412 1.492(6) . ?
C413 C414 1.524(3) . ?
C414 C415 1.541(3) . ?
C415 C416 1.517(3) . ?
C500 Cl52 1.755(3) . ?
C500 Cl51 1.772(3) . ?
C600 Cl61 1.697(5) . ?
C600 Cl62 1.757(5) . ?
C700 Cl72 1.724(4) . ?
C700 Cl71 1.766(4) . ?
C800 Cl82 1.741(3) . ?
C800 Cl81 1.778(3) . ?
C900 Cl92 1.709(8) . ?
C900 Cl91 1.733(7) . ?
Cl91 Cl92 0.722(5) 2_467 ?
Cl91 C900 1.696(10) 2_467 ?
Cl92 Cl91 0.722(5) 2_467 ?
Cl92 C900 1.250(12) 2_467 ?
